data_2016755
loop_
_publ_author_name
'McMahon, Joyce'
'Anderson, Frankie P.'
'Gallagher, John F.'
'Lough, Alan J.'

_publ_section_title
;
 A structural systematic study of three isomers of
 difluoro-<i>N</i>-(4-pyridyl)benzamide
;
_journal_coeditor_code GD3225
_journal_issue 9
_journal_name_full 'Acta Crystallographica Section C'
_journal_page_first o493
_journal_page_last o497
_journal_paper_doi 10.1107/S0108270108022634
_journal_volume 64
_journal_year 2008
_chemical_formula_iupac 'C12 H8 F2 N2 O'
_chemical_formula_moiety 'C12 H8 F2 N2 O'
_chemical_formula_structural 'C12 H8 F2 N2 O'
_chemical_formula_sum 'C12 H8 F2 N2 O'
_chemical_formula_weight 234.20
_chemical_melting_point 391
_chemical_name_common 24p
_chemical_name_systematic
;
2,4-Difluoro-<i>N</i>-(4-pyridyl)benzamide
;
_space_group_IT_number 14
_symmetry_cell_setting monoclinic
_symmetry_space_group_name_Hall '-P 2ybc'
_symmetry_space_group_name_H-M 'P 1 21/c 1'
_atom_sites_solution_hydrogens geom
_atom_sites_solution_primary direct
_atom_sites_solution_secondary difmap
_audit_creation_method SHELXL-97
_cell_angle_alpha 90.00
_cell_angle_beta 98.517(6)
_cell_angle_gamma 90.00
_cell_formula_units_Z 4
_cell_length_a 8.3187(6)
_cell_length_b 5.5868(6)
_cell_length_c 21.715(2)
_cell_measurement_reflns_used 12237
_cell_measurement_temperature 150(2)
_cell_measurement_theta_max 27.48
_cell_measurement_theta_min 2.55
_cell_volume 998.07(16)
_computing_cell_refinement 'DENZO-SMN (Otwinowski & Minor, 1997)'
_computing_data_collection 'KappaCCD Server software (Nonius, 1997)'
_computing_data_reduction 'DENZO-SMN (Otwinowski & Minor, 1997)'
_computing_molecular_graphics 'PLATON (Spek, 2003)'
_computing_publication_material 'SHELXL97 (Sheldrick, 2008) and PREP8 (Ferguson, 1998)'
_computing_structure_refinement 'SHELXL97 (Sheldrick, 2008) and SORTX (McArdle, 1995)'
_computing_structure_solution 'SHELXS97 (Sheldrick, 2008)'
_diffrn_ambient_temperature 150.0(10)
_diffrn_measured_fraction_theta_full 0.985
_diffrn_measured_fraction_theta_max 0.985
_diffrn_measurement_device 'Nonius KappaCCD'
_diffrn_measurement_method '\f, \w scans with \k offsets'
_diffrn_radiation_monochromator graphite
_diffrn_radiation_source 'fine-focus sealed X-ray tube'
_diffrn_radiation_type 'Molybdenum K\a'
_diffrn_radiation_wavelength 0.71073
_diffrn_reflns_av_R_equivalents 0.0829
_diffrn_reflns_av_sigmaI/netI 0.0861
_diffrn_reflns_limit_h_max 10
_diffrn_reflns_limit_h_min -10
_diffrn_reflns_limit_k_max 7
_diffrn_reflns_limit_k_min -6
_diffrn_reflns_limit_l_max 28
_diffrn_reflns_limit_l_min -27
_diffrn_reflns_number 6812
_diffrn_reflns_theta_full 27.49
_diffrn_reflns_theta_max 27.49
_diffrn_reflns_theta_min 2.55
_diffrn_standards_number 2482
_exptl_absorpt_coefficient_mu 0.127
_exptl_absorpt_correction_T_max 0.996
_exptl_absorpt_correction_T_min 0.969
_exptl_absorpt_correction_type multi-scan
_exptl_absorpt_process_details '(SORTAV; Blessing, 1995)'
_exptl_crystal_colour colourless
_exptl_crystal_density_diffrn 1.559
_exptl_crystal_density_method 'not measured'
_exptl_crystal_description block
_exptl_crystal_F_000 480
_exptl_crystal_size_max 0.24
_exptl_crystal_size_mid 0.16
_exptl_crystal_size_min 0.03
_refine_diff_density_max 0.220
_refine_diff_density_min -0.270
_refine_ls_extinction_method none
_refine_ls_goodness_of_fit_ref 1.012
_refine_ls_hydrogen_treatment mixed
_refine_ls_matrix_type full
_refine_ls_number_parameters 158
_refine_ls_number_reflns 2248
_refine_ls_number_restraints 0
_refine_ls_restrained_S_all 1.012
_refine_ls_R_factor_all 0.1273
_refine_ls_R_factor_gt 0.0549
_refine_ls_shift/su_max 0.000
_refine_ls_shift/su_mean 0.000
_refine_ls_structure_factor_coef Fsqd
_refine_ls_weighting_details 'w=1/[\s^2^(Fo^2^)+(0.0684P)^2^] where P=(Fo^2^+2Fc^2^)/3'
_refine_ls_weighting_scheme calc
_refine_ls_wR_factor_gt 0.1240
_refine_ls_wR_factor_ref 0.1571
_reflns_number_gt 1197
_reflns_number_total 2248
_reflns_threshold_expression I>2\s(I)
_cod_data_source_file gd3225.cif
_cod_data_source_block II
_cod_original_sg_symbol_Hall '-p 2ybc'
_cod_original_sg_symbol_H-M 'P 21/c'
_cod_database_code 2016755
_cod_database_fobs_code 2016755

loop_
_symmetry_equiv_pos_as_xyz
'x, y, z'
'-x, y+1/2, -z+1/2'
'-x, -y, -z'
'x, -y-1/2, z-1/2'

loop_
_atom_site_type_symbol
_atom_site_label
_atom_site_fract_x
_atom_site_fract_y
_atom_site_fract_z
_atom_site_U_iso_or_equiv
_atom_site_adp_type
_atom_site_calc_flag
_atom_site_refinement_flags
_atom_site_occupancy
F F12 0.33130(18) 0.2730(2) 0.08087(6) 0.0475(4) Uani d . 1
F F14 0.06367(18) -0.0413(3) 0.23708(6) 0.0528(5) Uani d . 1
O O1 0.2144(2) -0.3342(3) -0.02686(8) 0.0520(5) Uani d . 1
C C1 0.2306(3) -0.1351(5) -0.00339(11) 0.0371(6) Uani d . 1
N N1 0.2865(2) 0.0569(4) -0.03263(9) 0.0390(5) Uani d . 1
C C11 0.1865(3) -0.0936(4) 0.06019(11) 0.0362(6) Uani d . 1
C C12 0.2364(3) 0.0969(4) 0.10006(11) 0.0383(6) Uani d . 1
C C13 0.1983(3) 0.1188(4) 0.15936(11) 0.0420(6) Uani d . 1
C C14 0.1035(3) -0.0589(5) 0.17904(11) 0.0403(6) Uani d . 1
C C15 0.0484(3) -0.2528(5) 0.14245(12) 0.0417(6) Uani d . 1
C C16 0.0914(3) -0.2671(4) 0.08382(11) 0.0398(6) Uani d . 1
C C21 0.3302(3) 0.0663(4) -0.09274(11) 0.0353(6) Uani d . 1
C C22 0.2967(3) -0.1138(5) -0.13730(11) 0.0391(6) Uani d . 1
C C23 0.3446(3) -0.0780(5) -0.19485(12) 0.0430(7) Uani d . 1
N N24 0.4182(2) 0.1182(4) -0.21226(9) 0.0427(6) Uani d . 1
C C25 0.4485(3) 0.2890(5) -0.16867(11) 0.0419(7) Uani d . 1
C C26 0.4088(3) 0.2708(4) -0.10933(11) 0.0404(6) Uani d . 1
H H1 0.296(4) 0.200(7) -0.0118(14) 0.083(11) Uiso d . 1
H H13 0.2358 0.2501 0.1854 0.050 Uiso calc R 1
H H15 -0.0171 -0.3727 0.1573 0.050 Uiso calc R 1
H H16 0.0550 -0.4004 0.0584 0.048 Uiso calc R 1
H H22 0.2427 -0.2567 -0.1283 0.047 Uiso calc R 1
H H23 0.3235 -0.2033 -0.2245 0.052 Uiso calc R 1
H H25 0.5005 0.4314 -0.1793 0.050 Uiso calc R 1
H H26 0.4349 0.3966 -0.0801 0.048 Uiso calc R 1

loop_
_atom_site_aniso_label
_atom_site_aniso_U_11
_atom_site_aniso_U_22
_atom_site_aniso_U_33
_atom_site_aniso_U_12
_atom_site_aniso_U_13
_atom_site_aniso_U_23
F12 0.0610(10) 0.0400(9) 0.0426(9) -0.0101(7) 0.0115(7) -0.0039(7)
F14 0.0730(11) 0.0510(10) 0.0385(9) 0.0092(8) 0.0218(7) 0.0011(7)
O1 0.0809(14) 0.0355(11) 0.0441(11) -0.0072(9) 0.0238(9) -0.0036(9)
C1 0.0426(14) 0.0324(15) 0.0365(14) -0.0010(11) 0.0067(11) 0.0007(11)
N1 0.0489(13) 0.0343(13) 0.0354(12) -0.0026(10) 0.0114(9) -0.0005(10)
C11 0.0408(14) 0.0333(14) 0.0351(14) 0.0031(11) 0.0079(11) -0.0016(11)
C12 0.0422(14) 0.0338(15) 0.0396(15) -0.0020(11) 0.0081(11) 0.0045(11)
C13 0.0521(16) 0.0353(15) 0.0383(15) 0.0044(12) 0.0055(12) -0.0038(12)
C14 0.0485(15) 0.0425(16) 0.0315(14) 0.0098(12) 0.0113(11) 0.0040(12)
C15 0.0471(15) 0.0388(15) 0.0412(15) 0.0004(12) 0.0130(11) 0.0049(12)
C16 0.0461(15) 0.0343(15) 0.0393(15) -0.0004(11) 0.0078(12) -0.0003(11)
C21 0.0388(14) 0.0301(14) 0.0378(14) 0.0024(10) 0.0081(10) 0.0029(11)
C22 0.0444(14) 0.0339(15) 0.0398(15) -0.0014(11) 0.0085(11) 0.0004(11)
C23 0.0538(16) 0.0335(15) 0.0414(15) 0.0005(12) 0.0064(12) -0.0035(12)
N24 0.0546(13) 0.0361(13) 0.0394(13) 0.0027(10) 0.0132(10) 0.0014(10)
C25 0.0514(16) 0.0332(15) 0.0431(16) 0.0014(11) 0.0141(12) 0.0020(11)
C26 0.0496(15) 0.0323(15) 0.0401(15) -0.0002(11) 0.0095(11) -0.0019(11)

loop_
_atom_type_symbol
_atom_type_description
_atom_type_scat_dispersion_real
_atom_type_scat_dispersion_imag
_atom_type_scat_source
C C 0.0033 0.0016 'International Tables Vol C Tables 4.2.6.8 and 6.1.1.4'
H H 0.0000 0.0000 'International Tables Vol C Tables 4.2.6.8 and 6.1.1.4'
N N 0.0061 0.0033 'International Tables Vol C Tables 4.2.6.8 and 6.1.1.4'
O O 0.0106 0.0060 'International Tables Vol C Tables 4.2.6.8 and 6.1.1.4'
F F 0.0171 0.0103 'International Tables Vol C Tables 4.2.6.8 and 6.1.1.4'

loop_
_geom_angle_atom_site_label_1
_geom_angle_atom_site_label_2
_geom_angle_atom_site_label_3
_geom_angle
O1 C1 N1 123.1(2)
O1 C1 C11 119.9(2)
N1 C1 C11 117.0(2)
C1 N1 C21 127.9(2)
C12 C11 C16 115.7(2)
C12 C11 C1 126.8(2)
C16 C11 C1 117.4(2)
F12 C12 C13 116.4(2)
F12 C12 C11 119.5(2)
C13 C12 C11 124.0(2)
C14 C13 C12 116.7(2)
F14 C14 C13 117.9(2)
F14 C14 C15 119.1(2)
C13 C14 C15 123.0(2)
C16 C15 C14 117.9(2)
C15 C16 C11 122.7(2)
C26 C21 C22 117.8(2)
C26 C21 N1 117.9(2)
C22 C21 N1 124.4(2)
C23 C22 C21 117.9(2)
N24 C23 C22 125.5(2)
C23 N24 C25 115.4(2)
N24 C25 C26 124.1(2)
C25 C26 C21 119.3(2)
C1 N1 H1 118(2)
C21 N1 H1 114(2)
C14 C13 H13 121.7
C12 C13 H13 121.7
C16 C15 H15 121.0
C14 C15 H15 121.0
C15 C16 H16 118.7
C11 C16 H16 118.7
C23 C22 H22 121.0
C21 C22 H22 121.0
C22 C23 H23 117.3
N24 C23 H23 117.3
N24 C25 H25 118.0
C26 C25 H25 118.0
C25 C26 H26 120.4
C21 C26 H26 120.4

loop_
_geom_bond_atom_site_label_1
_geom_bond_atom_site_label_2
_geom_bond_distance
F12 C12 1.365(3)
F14 C14 1.353(3)
O1 C1 1.222(3)
C1 N1 1.363(3)
C1 C11 1.498(3)
N1 C21 1.407(3)
C11 C12 1.396(3)
C11 C16 1.396(3)
C12 C13 1.376(3)
C13 C14 1.375(4)
C14 C15 1.381(4)
C15 C16 1.375(3)
C21 C26 1.390(3)
C21 C22 1.395(3)
C22 C23 1.381(3)
C23 N24 1.337(3)
N24 C25 1.341(3)
C25 C26 1.381(3)
N1 H1 0.92(4)
C13 H13 0.9500
C15 H15 0.9500
C16 H16 0.9500
C22 H22 0.9500
C23 H23 0.9500
C25 H25 0.9500
C26 H26 0.9500

loop_
_geom_hbond_atom_site_label_D
_geom_hbond_atom_site_label_H
_geom_hbond_atom_site_label_A
_geom_hbond_site_symmetry_A
_geom_hbond_distance_DH
_geom_hbond_distance_HA
_geom_hbond_distance_DA
_geom_hbond_angle_DHA
_geom_hbond_publ_flag
N1 H1 F12 . 0.92(4) 2.03(3) 2.720(3) 131(3) yes
C22 H22 O1 . 0.95 2.29 2.868(3) 118 yes
C13 H13 N24 4_566 0.95 2.60 3.430(3) 146 yes

loop_
_geom_torsion_atom_site_label_1
_geom_torsion_atom_site_label_2
_geom_torsion_atom_site_label_3
_geom_torsion_atom_site_label_4
_geom_torsion
_geom_torsion_publ_flag
O1 C1 N1 C21 1.7(4) no
O1 C1 C11 C12 161.5(2) no
C11 C1 N1 C21 -177.7(2) no
C1 N1 C21 C26 -169.8(2) no
N1 C1 C11 C12 -19.1(4) ?
O1 C1 C11 C16 -15.6(3) ?
N1 C1 C11 C16 163.8(2) ?
C16 C11 C12 F12 179.25(19) ?
C1 C11 C12 F12 2.2(4) ?
C16 C11 C12 C13 0.5(4) ?
C1 C11 C12 C13 -176.6(2) ?
F12 C12 C13 C14 -179.6(2) ?
C11 C12 C13 C14 -0.9(4) ?
C12 C13 C14 F14 -179.7(2) ?
C12 C13 C14 C15 0.6(4) ?
F14 C14 C15 C16 -179.6(2) ?
C13 C14 C15 C16 0.1(4) ?
C14 C15 C16 C11 -0.5(4) ?
C12 C11 C16 C15 0.2(4) ?
C1 C11 C16 C15 177.6(2) ?
C1 N1 C21 C22 11.7(4) ?
C26 C21 C22 C23 0.4(3) ?
N1 C21 C22 C23 178.9(2) ?
C21 C22 C23 N24 -1.4(4) ?
C22 C23 N24 C25 1.2(4) ?
C23 N24 C25 C26 0.1(4) ?
N24 C25 C26 C21 -1.1(4) ?
C22 C21 C26 C25 0.8(3) ?
N1 C21 C26 C25 -177.9(2) ?

loop_
_cod_related_entry_id
_cod_related_entry_database
_cod_related_entry_code
1 ChemSpider 9228713
